data_7702631
loop_
_publ_author_name
'Boubals, Nathalie'
'Drew, Michael G. B.'
'Hill, Cl\'ement'
'Hudson, Michael J.'
'Iveson, Peter B.'
'Madic, Charles'
'Russell, Mark L.'
'Youngs, Tristan G. A.'

_publ_section_title
;
 Americium(iii) and europium(iii) solvent extraction studies of
 amide-substituted triazine ligands and complexes formed with
 ytterbium(iii)
;
_journal_issue 1
_journal_name_full 'Journal of the Chemical Society, Dalton Transactions'
_journal_page_first 55
_journal_paper_doi 10.1039/b104181a
_journal_year 2002
_chemical_formula_sum 'C20 H20 N6 O'
_chemical_formula_weight 360.42
_space_group_IT_number 14
_space_group_name_Hall '-P 2ybc'
_space_group_name_H-M_alt 'P 1 21/c 1'
_symmetry_cell_setting monoclinic
_symmetry_space_group_name_H-M 'P 1 21/c 1'
_atom_sites_solution_hydrogens geom
_atom_sites_solution_primary direct
_atom_sites_solution_secondary difmap
_audit_creation_method SHELXL-97
_cell_angle_alpha 90
_cell_angle_beta 109.118(10)
_cell_angle_gamma 90
_cell_formula_units_Z 4
_cell_length_a 9.946(12)
_cell_length_b 17.15(2)
_cell_length_c 11.849(14)
_cell_measurement_reflns_used all
_cell_measurement_temperature 293(2)
_cell_volume 1910(4)
_computing_cell_refinement XDS
_computing_data_collection 'XDS (Kabsch, 1991)'
_computing_data_reduction XDS
_computing_molecular_graphics PLATON(Spek,1994)
_computing_structure_refinement 'SHELXL-93 (Sheldrick, 1993)'
_computing_structure_solution 'SHELXS-86 (Sheldrick, 1990)'
_diffrn_ambient_temperature 293(2)
_diffrn_measurement_device 'Marresearch Image Plate'
_diffrn_measurement_method '95 frames at 2^o intervals, counting time 2 min.'
_diffrn_radiation_monochromator graphite
_diffrn_radiation_source 'fine-focus sealed tube'
_diffrn_radiation_type MoK\a
_diffrn_radiation_wavelength 0.71069
_diffrn_reflns_av_R_equivalents 0.0310
_diffrn_reflns_av_sigmaI/netI 0.0491
_diffrn_reflns_limit_h_max 12
_diffrn_reflns_limit_h_min 0
_diffrn_reflns_limit_k_max 21
_diffrn_reflns_limit_k_min -20
_diffrn_reflns_limit_l_max 12
_diffrn_reflns_limit_l_min -13
_diffrn_reflns_number 6387
_diffrn_reflns_theta_max 26.08
_diffrn_reflns_theta_min 3.21
_exptl_absorpt_coefficient_mu 0.082
_exptl_absorpt_correction_type none
_exptl_crystal_density_diffrn 1.254
_exptl_crystal_density_method 'not measured'
_exptl_crystal_F_000 760
_exptl_crystal_size_max 0.20
_exptl_crystal_size_mid 0.15
_exptl_crystal_size_min 0.15
_refine_diff_density_max 0.360
_refine_diff_density_min -0.233
_refine_diff_density_rms 0.053
_refine_ls_extinction_coef 0.005(4)
_refine_ls_extinction_expression Fc^*^=kFc[1+0.001xFc^2^\l^3^/sin(2\q)]^-1/4^
_refine_ls_extinction_method SHELXL
_refine_ls_goodness_of_fit_ref 0.974
_refine_ls_hydrogen_treatment mixed
_refine_ls_matrix_type full
_refine_ls_number_parameters 245
_refine_ls_number_reflns 3383
_refine_ls_number_restraints 0
_refine_ls_restrained_S_all 0.974
_refine_ls_R_factor_all 0.1544
_refine_ls_R_factor_gt 0.0844
_refine_ls_shift/su_max 0.000
_refine_ls_shift/su_mean 0.000
_refine_ls_structure_factor_coef Fsqd
_refine_ls_weighting_details 'w=1/[\s^2^(Fo^2^)+(0.1872P)^2^+0.0000P] where P=(Fo^2^+2Fc^2^)/3'
_refine_ls_weighting_scheme calc
_refine_ls_wR_factor_gt 0.2336
_refine_ls_wR_factor_ref 0.2846
_reflns_number_gt 1756
_reflns_number_total 3383
_reflns_threshold_expression >2sigma(I)
_cod_data_source_file b104181a.txt
_cod_data_source_block 2
_cod_depositor_comments
;
The following automatic conversions were performed:

data item '_refine_ls_weighting_scheme' value 'calc
w=1/[\s^2^(Fo^2^)+(0.1872P)^2^+0.0000P] where P=(Fo^2^+2Fc^2^)/3' was
changed to 'calc'. A new data item '_refine_ls_weighting_details' was
created with the value set to
'w=1/[\s^2^(Fo^2^)+(0.1872P)^2^+0.0000P] where P=(Fo^2^+2Fc^2^)/3'.

Automatic conversion script
Id: cif_fix_values 6909 2019-04-08 15:41:33Z antanas 
;
_cod_original_sg_symbol_H-M P21/c
_cod_database_code 7702631

loop_
_symmetry_equiv_pos_as_xyz
'x, y, z'
'-x, y+1/2, -z+1/2'
'-x, -y, -z'
'x, -y-1/2, z-1/2'

loop_
_atom_site_label
_atom_site_type_symbol
_atom_site_fract_x
_atom_site_fract_y
_atom_site_fract_z
_atom_site_U_iso_or_equiv
_atom_site_adp_type
_atom_site_occupancy
_atom_site_calc_flag
_atom_site_refinement_flags
N11 N -0.1515(3) 0.3441(2) 0.1668(3) 0.0716(9) Uani 1 d .
C12 C -0.2615(4) 0.3914(3) 0.1162(4) 0.0855(13) Uani 1 d .
H12 H -0.2622 0.4192 0.0487 0.103 Uiso 1 calc R
C13 C -0.3732(5) 0.4013(3) 0.1582(4) 0.0878(13) Uani 1 d .
H13 H -0.4472 0.4354 0.1210 0.105 Uiso 1 calc R
C14 C -0.3728(4) 0.3599(3) 0.2558(4) 0.0906(14) Uani 1 d .
H14 H -0.4486 0.3644 0.2850 0.109 Uiso 1 calc R
C15 C -0.2605(4) 0.3112(2) 0.3118(3) 0.0748(11) Uani 1 d .
H15 H -0.2581 0.2838 0.3801 0.090 Uiso 1 calc R
C16 C -0.1523(3) 0.3040(2) 0.2645(3) 0.0551(8) Uani 1 d .
C22 C -0.0283(3) 0.25195(19) 0.3202(3) 0.0545(8) Uani 1 d .
N21 N 0.0734(3) 0.24718(17) 0.2682(2) 0.0578(8) Uani 1 d .
C26 C 0.1791(3) 0.19742(19) 0.3217(3) 0.0535(8) Uani 1 d .
N23 N 0.1912(3) 0.15642(16) 0.4207(2) 0.0575(8) Uani 1 d .
C24 C 0.0850(4) 0.1668(2) 0.4655(3) 0.0576(9) Uani 1 d .
N25 N -0.0277(3) 0.21353(17) 0.4169(2) 0.0597(8) Uani 1 d .
C32 C 0.2952(4) 0.1852(2) 0.2709(3) 0.0584(9) Uani 1 d .
N31 N 0.2912(3) 0.2268(2) 0.1742(3) 0.0775(10) Uani 1 d .
C36 C 0.3965(5) 0.2147(3) 0.1296(4) 0.0880(14) Uani 1 d .
H36 H 0.3958 0.2436 0.0631 0.106 Uiso 1 calc R
C35 C 0.5057(4) 0.1627(3) 0.1751(4) 0.0846(13) Uani 1 d .
H35 H 0.5758 0.1562 0.1398 0.102 Uiso 1 calc R
C34 C 0.5082(5) 0.1212(3) 0.2726(4) 0.0873(14) Uani 1 d .
H34 H 0.5810 0.0857 0.3064 0.105 Uiso 1 calc R
C33 C 0.4005(4) 0.1321(3) 0.3216(3) 0.0783(12) Uani 1 d .
H33 H 0.3999 0.1036 0.3881 0.094 Uiso 1 calc R
N41 N 0.0859(3) 0.12836(17) 0.5670(2) 0.0594(8) Uani 1 d .
H41 H 0.0139 0.1371 0.5903 0.071 Uiso 1 calc R
C42 C 0.1864(4) 0.0776(2) 0.6371(3) 0.0634(10) Uani 1 d .
O43 O 0.2837(3) 0.05035(19) 0.6096(3) 0.0971(11) Uani 1 d .
C51 C 0.1585(4) 0.0553(2) 0.7512(3) 0.0590(9) Uani 1 d .
H51 H 0.0989 0.0961 0.7685 0.071 Uiso 1 calc R
C52 C 0.2945(4) 0.0506(3) 0.8568(3) 0.0896(14) Uani 1 d .
H52A H 0.3413 0.1010 0.8701 0.108 Uiso 1 calc R
H52B H 0.3586 0.0131 0.8400 0.108 Uiso 1 calc R
C53 C 0.2610(5) 0.0257(4) 0.9694(4) 0.119(2) Uani 1 d .
H53A H 0.3494 0.0177 1.0343 0.143 Uiso 1 calc R
H53B H 0.2091 0.0672 0.9927 0.143 Uiso 1 calc R
C54 C 0.1741(7) -0.0482(3) 0.9497(5) 0.1130(19) Uani 1 d .
H54A H 0.2313 -0.0913 0.9381 0.136 Uiso 1 calc R
H54B H 0.1483 -0.0591 1.0203 0.136 Uiso 1 calc R
C55 C 0.0419(7) -0.0424(3) 0.8438(5) 0.1158(19) Uani 1 d .
H55A H -0.0210 -0.0036 0.8593 0.139 Uiso 1 calc R
H55B H -0.0073 -0.0921 0.8308 0.139 Uiso 1 calc R
C56 C 0.0763(5) -0.0200(3) 0.7329(4) 0.0957(15) Uani 1 d .
H56A H 0.1318 -0.0611 0.7132 0.115 Uiso 1 calc R
H56B H -0.0114 -0.0144 0.6664 0.115 Uiso 1 calc R

loop_
_atom_site_aniso_label
_atom_site_aniso_U_11
_atom_site_aniso_U_22
_atom_site_aniso_U_33
_atom_site_aniso_U_23
_atom_site_aniso_U_13
_atom_site_aniso_U_12
N11 0.0567(19) 0.094(2) 0.0621(18) 0.0099(15) 0.0169(14) 0.0102(17)
C12 0.064(3) 0.106(4) 0.081(3) 0.019(2) 0.016(2) 0.016(2)
C13 0.067(3) 0.099(3) 0.091(3) 0.003(2) 0.017(2) 0.025(2)
C14 0.066(3) 0.110(4) 0.103(3) -0.013(3) 0.038(2) 0.015(3)
C15 0.074(3) 0.081(3) 0.076(2) -0.004(2) 0.034(2) 0.011(2)
C16 0.054(2) 0.056(2) 0.0547(18) -0.0067(15) 0.0163(14) 0.0011(16)
C22 0.056(2) 0.0550(19) 0.0577(19) -0.0119(15) 0.0251(15) -0.0081(16)
N21 0.0608(18) 0.0612(17) 0.0565(15) -0.0012(13) 0.0261(13) 0.0038(15)
C26 0.058(2) 0.0525(19) 0.0515(17) -0.0058(14) 0.0194(14) -0.0030(16)
N23 0.0606(18) 0.0602(18) 0.0535(16) -0.0022(12) 0.0213(13) 0.0027(14)
C24 0.060(2) 0.062(2) 0.0539(19) -0.0046(15) 0.0223(16) -0.0028(17)
N25 0.0637(19) 0.0628(18) 0.0577(16) -0.0045(13) 0.0270(13) -0.0035(15)
C32 0.058(2) 0.061(2) 0.0587(18) 0.0013(15) 0.0229(15) 0.0016(17)
N31 0.074(2) 0.090(2) 0.080(2) 0.0227(17) 0.0407(17) 0.0214(18)
C36 0.085(3) 0.110(4) 0.089(3) 0.034(2) 0.055(2) 0.026(3)
C35 0.078(3) 0.103(3) 0.088(3) 0.012(2) 0.048(2) 0.021(3)
C34 0.081(3) 0.101(3) 0.088(3) 0.018(2) 0.040(2) 0.038(2)
C33 0.084(3) 0.095(3) 0.064(2) 0.022(2) 0.035(2) 0.027(2)
N41 0.0605(18) 0.0666(19) 0.0562(16) 0.0019(13) 0.0263(13) -0.0007(14)
C42 0.066(2) 0.063(2) 0.066(2) 0.0002(16) 0.0287(18) 0.0005(19)
O43 0.100(2) 0.116(3) 0.095(2) 0.0321(17) 0.0597(18) 0.0394(19)
C51 0.062(2) 0.064(2) 0.0562(19) -0.0014(15) 0.0265(15) 0.0005(17)
C52 0.078(3) 0.127(4) 0.062(2) -0.004(2) 0.021(2) -0.006(3)
C53 0.105(4) 0.185(7) 0.060(3) 0.002(3) 0.015(2) 0.000(4)
C54 0.161(5) 0.107(4) 0.096(4) 0.032(3) 0.076(4) 0.031(4)
C55 0.163(5) 0.104(4) 0.101(4) -0.013(3) 0.072(4) -0.058(4)
C56 0.128(4) 0.091(3) 0.076(3) -0.018(2) 0.044(3) -0.042(3)

loop_
_atom_type_symbol
_atom_type_description
_atom_type_scat_dispersion_real
_atom_type_scat_dispersion_imag
_atom_type_scat_source
C C 0.0033 0.0016 'International Tables Vol C Tables 4.2.6.8 and 6.1.1.4'
H H 0.0000 0.0000 'International Tables Vol C Tables 4.2.6.8 and 6.1.1.4'
N N 0.0061 0.0033 'International Tables Vol C Tables 4.2.6.8 and 6.1.1.4'
O O 0.0106 0.0060 'International Tables Vol C Tables 4.2.6.8 and 6.1.1.4'

loop_
_geom_angle_atom_site_label_1
_geom_angle_atom_site_label_2
_geom_angle_atom_site_label_3
_geom_angle
C12 N11 C16 117.4(3)
N11 C12 C13 123.7(4)
C14 C13 C12 118.0(4)
C13 C14 C15 120.3(4)
C16 C15 C14 118.5(4)
N11 C16 C15 122.1(3)
N11 C16 C22 116.6(3)
C15 C16 C22 121.3(3)
N25 C22 N21 125.1(3)
N25 C22 C16 116.8(3)
N21 C22 C16 118.0(3)
C26 N21 C22 114.3(3)
N23 C26 N21 125.5(3)
N23 C26 C32 115.1(3)
N21 C26 C32 119.5(3)
C26 N23 C24 114.9(3)
N23 C24 N25 124.2(3)
N23 C24 N41 120.4(3)
N25 C24 N41 115.4(3)
C22 N25 C24 115.9(3)
N31 C32 C33 122.3(3)
N31 C32 C26 117.6(3)
C33 C32 C26 120.1(3)
C36 N31 C32 116.6(3)
N31 C36 C35 124.6(4)
C34 C35 C36 118.0(3)
C35 C34 C33 119.1(4)
C32 C33 C34 119.4(4)
C24 N41 C42 128.9(3)
O43 C42 N41 124.5(3)
O43 C42 C51 122.5(3)
N41 C42 C51 112.9(3)
C56 C51 C52 111.6(4)
C56 C51 C42 109.8(3)
C52 C51 C42 112.1(3)
C51 C52 C53 110.1(4)
C54 C53 C52 112.1(4)
C55 C54 C53 112.0(4)
C54 C55 C56 111.1(5)
C51 C56 C55 111.1(3)

loop_
_geom_bond_atom_site_label_1
_geom_bond_atom_site_label_2
_geom_bond_distance
N11 C12 1.337(5)
N11 C16 1.350(4)
C12 C13 1.369(6)
C13 C14 1.356(6)
C14 C15 1.380(6)
C15 C16 1.371(5)
C16 C22 1.492(5)
C22 N25 1.321(4)
C22 N21 1.347(4)
N21 C26 1.342(4)
C26 N23 1.339(4)
C26 C32 1.482(5)
N23 C24 1.340(4)
C24 N25 1.345(4)
C24 N41 1.369(4)
C32 N31 1.340(4)
C32 C33 1.370(5)
N31 C36 1.335(5)
C36 C35 1.372(6)
C35 C34 1.352(6)
C34 C33 1.387(5)
N41 C42 1.380(5)
C42 O43 1.211(4)
C42 C51 1.516(5)
C51 C56 1.506(5)
C51 C52 1.514(5)
C52 C53 1.539(6)
C53 C54 1.508(8)
C54 C55 1.494(8)
C55 C56 1.513(6)
